data_4329480
loop_
_publ_author_name
'Manas Kumar Biswas'
'Sarat Chandra Patra'
'Amarendra Nath Maity'
'Shyue-Chu Ke'
'Nirmal Das Adhikary'
'Prasanta Ghosh'

_publ_section_title
;
 Electronic Structures of Ruthenium and Osmium Complexes of
 9,10-Phenanthrenequinone
;
_journal_name_full 'Inorganic Chemistry'
_journal_page_first 6687
_journal_page_last 6699
_journal_paper_doi 10.1021/ic300327x
_journal_volume 51
_journal_year 2012
_chemical_formula_sum 'C52 H40 Br Cl2 O3 Os P2'
_chemical_formula_weight 1115.79
_chemical_name_systematic
; 
 ? 
;
_space_group_IT_number 14
_symmetry_cell_setting monoclinic
_symmetry_space_group_name_Hall '-P 2yn'
_symmetry_space_group_name_H-M 'P 1 21/n 1'
_atom_sites_solution_hydrogens geom
_atom_sites_solution_primary direct
_atom_sites_solution_secondary difmap
_audit_creation_method SHELXL-97
_cell_angle_alpha 90.00
_cell_angle_beta 90.189(3)
_cell_angle_gamma 90.00
_cell_formula_units_Z 4
_cell_length_a 10.305(2)
_cell_length_b 28.966(6)
_cell_length_c 15.146(3)
_cell_measurement_reflns_used 8332
_cell_measurement_temperature 100(2)
_cell_measurement_theta_max 28.33
_cell_measurement_theta_min 2.39
_cell_volume 4521.0(16)
_computing_cell_refinement 'Bruker SMART'
_computing_data_collection 'Bruker SMART'
_computing_data_reduction 'Bruker SAINT'
_computing_molecular_graphics 'Bruker SHELXTL'
_computing_publication_material 'Bruker SHELXTL'
_computing_structure_refinement 'SHELXL-97 (Sheldrick, 1997)'
_computing_structure_solution 'SHELXS-97 (Sheldrick, 1990)'
_diffrn_ambient_temperature 100(2)
_diffrn_measured_fraction_theta_full 0.997
_diffrn_measured_fraction_theta_max 0.997
_diffrn_measurement_device_type 'CCD area detector'
_diffrn_measurement_method 'phi and omega scans'
_diffrn_radiation_monochromator graphite
_diffrn_radiation_source 'fine-focus sealed tube'
_diffrn_radiation_type MoK\a
_diffrn_radiation_wavelength 0.71073
_diffrn_reflns_av_R_equivalents 0.0683
_diffrn_reflns_av_sigmaI/netI 0.0688
_diffrn_reflns_limit_h_max 12
_diffrn_reflns_limit_h_min -12
_diffrn_reflns_limit_k_max 18
_diffrn_reflns_limit_k_min -34
_diffrn_reflns_limit_l_max 18
_diffrn_reflns_limit_l_min -17
_diffrn_reflns_number 22679
_diffrn_reflns_theta_full 25.00
_diffrn_reflns_theta_max 25.00
_diffrn_reflns_theta_min 1.95
_exptl_absorpt_coefficient_mu 3.937
_exptl_absorpt_correction_T_max 0.539
_exptl_absorpt_correction_T_min 0.412
_exptl_absorpt_correction_type multi-scan
_exptl_crystal_colour 'Dark Brown'
_exptl_crystal_density_diffrn 1.639
_exptl_crystal_F_000 2204
_exptl_crystal_size_max 0.3
_exptl_crystal_size_mid 0.20
_exptl_crystal_size_min 0.15
_refine_diff_density_max 3.067
_refine_diff_density_min -2.474
_refine_diff_density_rms 0.252
_refine_ls_extinction_method none
_refine_ls_goodness_of_fit_ref 1.153
_refine_ls_hydrogen_treatment riding
_refine_ls_matrix_type full
_refine_ls_number_parameters 568
_refine_ls_number_reflns 7936
_refine_ls_number_restraints 0
_refine_ls_restrained_S_all 1.153
_refine_ls_R_factor_all 0.0570
_refine_ls_R_factor_gt 0.0469
_refine_ls_shift/su_max 0.012
_refine_ls_shift/su_mean 0.001
_refine_ls_structure_factor_coef Fsqd
_refine_ls_weighting_details 'calc w=1/[\s^2^(Fo^2^)+(0.0799P)^2^+0.0000P] where P=(Fo^2^+2Fc^2^)/3'
_refine_ls_weighting_scheme calc
_refine_ls_wR_factor_gt 0.1157
_refine_ls_wR_factor_ref 0.1427
_reflns_number_gt 6778
_reflns_number_total 7936
_reflns_threshold_expression >2sigma(I)
_cod_data_source_file ic300327x_si_002_3.cif
_cod_data_source_block 4CH2Cl2
_cod_depositor_comments
;
The following automatic conversions were performed:

'_exptl_absorpt_correction_type' value 'Multi_Scan' changed to
'multi-scan' according to the built-in table from CIF Core dictionary
named 'cif_core.dic' version 2.4.1 from 2010-06-29.

Automatic conversion script
Id: cif_fix_values 1891 2012-01-12 08:04:46Z andrius 
;
_cod_original_cell_volume 4520.9(15)
_cod_original_sg_symbol_H-M 'P 1 21/n 1 '
_cod_database_code 4329480

loop_
_symmetry_equiv_pos_as_xyz
'x, y, z'
'-x+1/2, y+1/2, -z+1/2'
'-x, -y, -z'
'x-1/2, -y-1/2, z-1/2'

loop_
_atom_site_label
_atom_site_type_symbol
_atom_site_fract_x
_atom_site_fract_y
_atom_site_fract_z
_atom_site_U_iso_or_equiv
_atom_site_adp_type
_atom_site_occupancy
_atom_site_symmetry_multiplicity
_atom_site_calc_flag
_atom_site_refinement_flags
Os1 Os 0.78862(2) 0.159797(8) 3.347051(14) 0.01406(12) Uani 1 1 d .
Br1 Br 1.03340(6) 0.14846(2) 3.36420(4) 0.02063(17) Uani 1 1 d .
P1 P 0.56010(16) 0.15741(5) 3.35044(11) 0.0147(4) Uani 1 1 d .
P2 P 0.81858(15) 0.17096(6) 3.19657(10) 0.0162(4) Uani 1 1 d .
O1 O 0.7839(4) 0.08763(17) 3.3438(2) 0.0183(10) Uani 1 1 d .
O2 O 0.7904(4) 0.14185(15) 3.4836(3) 0.0169(9) Uani 1 1 d .
O3 O 0.8146(4) 0.26178(17) 3.3783(3) 0.0241(10) Uani 1 1 d .
C1 C 0.8005(6) 0.0681(2) 3.4214(4) 0.0176(14) Uani 1 1 d .
C2 C 0.8003(6) 0.0981(2) 3.4968(4) 0.0174(14) Uani 1 1 d .
C3 C 0.8077(6) 0.0779(2) 3.5841(4) 0.0190(14) Uani 1 1 d .
C4 C 0.8054(6) 0.1068(2) 3.6586(4) 0.0227(15) Uani 1 1 d .
H4A H 0.8021 0.1393 3.6515 0.027 Uiso 1 1 calc R
C5 C 0.8080(8) 0.0880(3) 3.7416(4) 0.0316(17) Uani 1 1 d .
H5A H 0.8060 0.1074 3.7921 0.038 Uiso 1 1 calc R
C6 C 0.8136(7) 0.0397(3) 3.7518(4) 0.0339(18) Uani 1 1 d .
H6A H 0.8149 0.0267 3.8094 0.041 Uiso 1 1 calc R
C7 C 0.8172(7) 0.0112(3) 3.6798(4) 0.0282(16) Uani 1 1 d .
H7A H 0.8193 -0.0213 3.6878 0.034 Uiso 1 1 calc R
C8 C 0.8179(6) 0.0299(2) 3.5935(4) 0.0205(14) Uani 1 1 d .
C9 C 0.8300(6) -0.0004(2) 3.5159(4) 0.0197(14) Uani 1 1 d .
C10 C 0.8573(6) -0.0473(2) 3.5223(4) 0.0234(15) Uani 1 1 d .
H10A H 0.8662 -0.0609 3.5791 0.028 Uiso 1 1 calc R
C11 C 0.8716(6) -0.0747(2) 3.4484(4) 0.0250(15) Uani 1 1 d .
H11A H 0.8906 -0.1066 3.4550 0.030 Uiso 1 1 calc R
C12 C 0.8584(6) -0.0559(2) 3.3638(4) 0.0241(15) Uani 1 1 d .
H12A H 0.8680 -0.0748 3.3131 0.029 Uiso 1 1 calc R
C13 C 0.8311(6) -0.0094(2) 3.3546(4) 0.0225(15) Uani 1 1 d .
H13A H 0.8209 0.0035 3.2974 0.027 Uiso 1 1 calc R
C14 C 0.8183(6) 0.0192(2) 3.4308(4) 0.0201(14) Uani 1 1 d .
C15 C 0.8003(5) 0.2223(2) 3.3633(4) 0.0152(14) Uani 1 1 d .
C16 C 0.4759(6) 0.1235(2) 3.2656(4) 0.0191(14) Uani 1 1 d .
C17 C 0.5351(6) 0.0849(2) 3.2278(4) 0.0221(15) Uani 1 1 d .
H17A H 0.6205 0.0769 3.2459 0.026 Uiso 1 1 calc R
C18 C 0.4726(7) 0.0579(3) 3.1640(5) 0.0325(18) Uani 1 1 d .
H18A H 0.5138 0.0318 3.1385 0.039 Uiso 1 1 calc R
C19 C 0.3478(8) 0.0708(3) 3.1397(5) 0.0370(19) Uani 1 1 d .
H19A H 0.3041 0.0533 3.0957 0.044 Uiso 1 1 calc R
C20 C 0.2834(7) 0.1086(3) 3.1774(5) 0.0363(19) Uani 1 1 d .
H20A H 0.1971 0.1160 3.1603 0.044 Uiso 1 1 calc R
C21 C 0.3484(6) 0.1353(3) 3.2403(4) 0.0268(16) Uani 1 1 d .
H21A H 0.3068 0.1613 3.2659 0.032 Uiso 1 1 calc R
C22 C 0.4703(6) 0.2121(2) 3.3559(4) 0.0195(14) Uani 1 1 d .
C23 C 0.5168(6) 0.2516(2) 3.3128(4) 0.0207(14) Uani 1 1 d .
H23A H 0.5958 0.2501 3.2808 0.025 Uiso 1 1 calc R
C24 C 0.4490(7) 0.2927(3) 3.3165(4) 0.0270(16) Uani 1 1 d .
H24A H 0.4815 0.3193 3.2874 0.032 Uiso 1 1 calc R
C25 C 0.3328(7) 0.2950(2) 3.3632(4) 0.0261(16) Uani 1 1 d .
H25A H 0.2872 0.3234 3.3676 0.031 Uiso 1 1 calc R
C26 C 0.2848(6) 0.2561(3) 3.4025(4) 0.0268(16) Uani 1 1 d .
H26A H 0.2040 0.2577 3.4324 0.032 Uiso 1 1 calc R
C27 C 0.3499(6) 0.2149(2) 3.4001(4) 0.0211(14) Uani 1 1 d .
H27A H 0.3145 0.1884 3.4279 0.025 Uiso 1 1 calc R
C28 C 0.5112(6) 0.1281(2) 3.4533(4) 0.0169(13) Uani 1 1 d .
C29 C 0.5115(7) 0.1533(2) 3.5323(4) 0.0222(15) Uani 1 1 d .
H29A H 0.5292 0.1855 3.5312 0.027 Uiso 1 1 calc R
C30 C 0.4863(6) 0.1317(3) 3.6120(4) 0.0277(17) Uani 1 1 d .
H30A H 0.4846 0.1492 3.6650 0.033 Uiso 1 1 calc R
C31 C 0.4635(6) 0.0846(3) 3.6147(5) 0.0286(17) Uani 1 1 d .
H31A H 0.4485 0.0696 3.6695 0.034 Uiso 1 1 calc R
C32 C 0.4626(6) 0.0594(3) 3.5371(4) 0.0281(16) Uani 1 1 d .
H32A H 0.4460 0.0272 3.5388 0.034 Uiso 1 1 calc R
C33 C 0.4858(6) 0.0810(2) 3.4566(4) 0.0208(14) Uani 1 1 d .
H33A H 0.4843 0.0635 3.4036 0.025 Uiso 1 1 calc R
C34 C 0.8241(6) 0.1176(2) 3.1325(4) 0.0198(14) Uani 1 1 d .
C35 C 0.9034(6) 0.0816(2) 3.1652(4) 0.0245(15) Uani 1 1 d .
H35A H 0.9482 0.0855 3.2196 0.029 Uiso 1 1 calc R
C36 C 0.9165(7) 0.0409(3) 3.1194(5) 0.0314(17) Uani 1 1 d .
H36A H 0.9690 0.0168 3.1430 0.038 Uiso 1 1 calc R
C37 C 0.8546(8) 0.0346(3) 3.0398(5) 0.041(2) Uani 1 1 d .
H37A H 0.8647 0.0066 3.0079 0.049 Uiso 1 1 calc R
C38 C 0.7764(8) 0.0700(3) 3.0065(5) 0.0357(19) Uani 1 1 d .
H38A H 0.7320 0.0656 2.9521 0.043 Uiso 1 1 calc R
C39 C 0.7624(7) 0.1114(3) 3.0513(4) 0.0244(15) Uani 1 1 d .
H39A H 0.7110 0.1355 3.0268 0.029 Uiso 1 1 calc R
C40 C 0.9705(6) 0.1985(2) 3.1613(4) 0.0183(14) Uani 1 1 d .
C41 C 1.0371(6) 0.2305(2) 3.2137(4) 0.0213(14) Uani 1 1 d .
H41A H 1.0121 0.2350 3.2734 0.026 Uiso 1 1 calc R
C42 C 1.1397(6) 0.2556(3) 3.1788(5) 0.0286(16) Uani 1 1 d .
H42A H 1.1847 0.2772 3.2149 0.034 Uiso 1 1 calc R
C43 C 1.1769(6) 0.2496(3) 3.0919(4) 0.0277(17) Uani 1 1 d .
H43A H 1.2454 0.2676 3.0679 0.033 Uiso 1 1 calc R
C44 C 1.1140(6) 0.2174(3) 3.0401(4) 0.0279(17) Uani 1 1 d .
H44A H 1.1404 0.2128 2.9807 0.033 Uiso 1 1 calc R
C45 C 1.0113(6) 0.1911(2) 3.0745(4) 0.0231(15) Uani 1 1 d .
H45A H 0.9697 0.1685 3.0389 0.028 Uiso 1 1 calc R
C46 C 0.7065(5) 0.2102(2) 3.1406(4) 0.0161(14) Uani 1 1 d .
C47 C 0.7369(6) 0.2566(2) 3.1333(4) 0.0197(14) Uani 1 1 d .
H47A H 0.8193 0.2671 3.1531 0.024 Uiso 1 1 calc R
C48 C 0.6502(6) 0.2882(2) 3.0978(4) 0.0252(15) Uani 1 1 d .
H48A H 0.6722 0.3200 3.0948 0.030 Uiso 1 1 calc R
C49 C 0.5304(7) 0.2728(3) 3.0667(4) 0.0269(16) Uani 1 1 d .
H49A H 0.4712 0.2939 3.0406 0.032 Uiso 1 1 calc R
C50 C 0.4976(7) 0.2262(3) 3.0738(4) 0.0256(16) Uani 1 1 d .
H50A H 0.4155 0.2159 3.0531 0.031 Uiso 1 1 calc R
C51 C 0.5848(6) 0.1947(3) 3.1111(4) 0.0215(14) Uani 1 1 d .
H51A H 0.5618 0.1631 3.1164 0.026 Uiso 1 1 calc R
C52 C 0.335(2) 0.1275(5) 2.9184(10) 0.182(12) Uani 1 1 d .
H52A H 0.3265 0.1555 2.8815 0.219 Uiso 1 1 calc R
H52B H 0.3400 0.1331 2.9828 0.219 Uiso 1 1 calc R
Cl1 Cl 0.1498(10) 0.0975(2) 2.9114(5) 0.120(3) Uani 0.60 1 d P
Cl2 Cl 0.267(3) 0.0825(10) 2.8859(10) 0.116(9) Uani 0.20 1 d P
Cl3 Cl 0.4132(13) 0.0863(5) 2.8803(6) 0.187(5) Uani 0.60 1 d P
Cl4 Cl 0.5029(12) 0.1233(8) 2.8634(5) 0.266(10) Uani 0.60 1 d P

loop_
_atom_site_aniso_label
_atom_site_aniso_U_11
_atom_site_aniso_U_22
_atom_site_aniso_U_33
_atom_site_aniso_U_23
_atom_site_aniso_U_13
_atom_site_aniso_U_12
Os1 0.01184(17) 0.01680(19) 0.01357(17) 0.00188(9) 0.00254(10) 0.00065(9)
Br1 0.0144(3) 0.0264(4) 0.0211(3) 0.0038(3) 0.0018(2) 0.0018(3)
P1 0.0113(8) 0.0172(9) 0.0155(8) 0.0025(6) 0.0040(6) 0.0002(6)
P2 0.0134(8) 0.0217(9) 0.0135(8) 0.0025(7) 0.0034(6) 0.0007(7)
O1 0.019(2) 0.019(3) 0.017(2) 0.0032(17) 0.0016(18) -0.0017(18)
O2 0.016(2) 0.020(3) 0.015(2) 0.0026(18) -0.0001(17) 0.0018(19)
O3 0.022(2) 0.022(3) 0.029(2) -0.004(2) 0.0060(19) -0.002(2)
C1 0.012(3) 0.025(4) 0.015(3) 0.008(3) 0.004(2) 0.000(3)
C2 0.007(3) 0.025(4) 0.020(3) 0.002(3) 0.001(2) -0.001(3)
C3 0.011(3) 0.025(4) 0.021(3) 0.004(3) 0.001(2) 0.001(3)
C4 0.031(4) 0.022(4) 0.016(3) 0.004(3) 0.005(3) 0.001(3)
C5 0.044(5) 0.033(4) 0.017(3) 0.001(3) 0.003(3) 0.001(4)
C6 0.047(5) 0.033(4) 0.022(4) 0.011(3) 0.002(3) 0.001(4)
C7 0.028(4) 0.031(4) 0.026(4) 0.012(3) -0.001(3) 0.003(3)
C8 0.015(3) 0.023(4) 0.023(3) 0.004(3) 0.004(3) -0.003(3)
C9 0.013(3) 0.021(4) 0.026(3) 0.005(3) -0.002(3) 0.000(3)
C10 0.018(3) 0.023(4) 0.029(4) 0.006(3) -0.005(3) -0.002(3)
C11 0.020(4) 0.021(4) 0.034(4) 0.005(3) 0.002(3) 0.002(3)
C12 0.020(4) 0.021(4) 0.031(4) -0.007(3) 0.002(3) 0.000(3)
C13 0.018(3) 0.026(4) 0.023(3) -0.001(3) 0.004(3) 0.001(3)
C14 0.009(3) 0.025(4) 0.027(3) 0.004(3) 0.002(2) -0.001(3)
C15 0.010(3) 0.022(4) 0.014(3) 0.007(3) 0.005(2) 0.004(3)
C16 0.022(3) 0.020(4) 0.016(3) 0.004(3) 0.004(3) -0.005(3)
C17 0.020(3) 0.026(4) 0.020(3) 0.000(3) 0.002(3) -0.002(3)
C18 0.023(4) 0.038(5) 0.036(4) 0.004(4) 0.001(3) -0.002(3)
C19 0.043(5) 0.041(5) 0.026(4) -0.008(3) -0.003(3) -0.011(4)
C20 0.026(4) 0.050(5) 0.033(4) -0.006(4) -0.003(3) -0.012(4)
C21 0.021(4) 0.032(4) 0.028(4) -0.002(3) 0.001(3) 0.000(3)
C22 0.020(3) 0.024(4) 0.014(3) -0.003(3) 0.000(2) 0.001(3)
C23 0.020(3) 0.026(4) 0.016(3) 0.001(3) 0.003(3) 0.003(3)
C24 0.032(4) 0.028(4) 0.020(3) 0.003(3) 0.001(3) 0.005(3)
C25 0.034(4) 0.022(4) 0.022(3) -0.001(3) -0.002(3) 0.017(3)
C26 0.019(3) 0.042(5) 0.020(3) 0.002(3) 0.007(3) 0.009(3)
C27 0.016(3) 0.028(4) 0.019(3) 0.004(3) 0.002(2) 0.004(3)
C28 0.009(3) 0.023(4) 0.018(3) 0.002(3) 0.003(2) -0.002(3)
C29 0.023(4) 0.024(4) 0.020(3) 0.001(3) 0.004(3) -0.006(3)
C30 0.021(4) 0.045(5) 0.018(3) -0.005(3) 0.003(3) -0.002(3)
C31 0.019(4) 0.039(5) 0.028(4) 0.011(3) 0.007(3) -0.006(3)
C32 0.021(4) 0.029(4) 0.034(4) 0.005(3) 0.004(3) -0.005(3)
C33 0.015(3) 0.021(4) 0.025(3) 0.002(3) 0.004(3) -0.003(3)
C34 0.020(3) 0.021(4) 0.019(3) 0.000(3) 0.008(3) -0.003(3)
C35 0.021(3) 0.032(4) 0.021(3) 0.004(3) 0.005(3) 0.002(3)
C36 0.035(4) 0.029(4) 0.030(4) 0.002(3) 0.008(3) 0.014(3)
C37 0.059(5) 0.033(5) 0.031(4) -0.008(4) 0.013(4) 0.006(4)
C38 0.043(5) 0.044(5) 0.020(4) -0.006(3) -0.003(3) 0.007(4)
C39 0.025(4) 0.028(4) 0.020(3) 0.000(3) 0.001(3) -0.001(3)
C40 0.016(3) 0.020(4) 0.019(3) 0.008(3) 0.005(2) 0.004(3)
C41 0.019(3) 0.022(4) 0.023(3) 0.005(3) 0.000(3) 0.005(3)
C42 0.016(3) 0.034(4) 0.036(4) 0.007(3) -0.002(3) -0.001(3)
C43 0.010(3) 0.036(4) 0.037(4) 0.016(3) 0.002(3) 0.003(3)
C44 0.023(4) 0.040(5) 0.022(3) 0.011(3) 0.008(3) 0.000(3)
C45 0.021(4) 0.026(4) 0.022(3) 0.002(3) 0.005(3) 0.004(3)
C46 0.010(3) 0.024(4) 0.014(3) 0.002(3) 0.004(2) 0.002(3)
C47 0.012(3) 0.024(4) 0.023(3) 0.001(3) 0.006(2) 0.005(3)
C48 0.022(4) 0.026(4) 0.028(4) 0.008(3) 0.006(3) 0.005(3)
C49 0.024(4) 0.037(4) 0.020(3) 0.006(3) 0.003(3) 0.009(3)
C50 0.022(4) 0.038(4) 0.016(3) 0.003(3) 0.003(3) 0.004(3)
C51 0.018(3) 0.031(4) 0.016(3) 0.002(3) 0.005(2) 0.002(3)
C52 0.39(4) 0.073(11) 0.087(11) 0.021(9) 0.094(16) 0.067(17)
Cl1 0.202(9) 0.047(3) 0.112(5) 0.001(3) -0.044(5) -0.001(4)
Cl2 0.146(18) 0.16(2) 0.044(8) 0.013(10) -0.023(10) -0.111(17)
Cl3 0.200(13) 0.248(14) 0.113(7) -0.027(7) 0.056(7) 0.020(10)
Cl4 0.160(10) 0.58(3) 0.061(4) 0.026(9) 0.000(5) 0.185(14)

loop_
_atom_type_symbol
_atom_type_description
_atom_type_scat_dispersion_real
_atom_type_scat_dispersion_imag
_atom_type_scat_source
C C 0.0033 0.0016 'International Tables Vol C Tables 4.2.6.8 and 6.1.1.4'
H H 0.0000 0.0000 'International Tables Vol C Tables 4.2.6.8 and 6.1.1.4'
O O 0.0106 0.0060 'International Tables Vol C Tables 4.2.6.8 and 6.1.1.4'
P P 0.1023 0.0942 'International Tables Vol C Tables 4.2.6.8 and 6.1.1.4'
Br Br -0.2901 2.4595 'International Tables Vol C Tables 4.2.6.8 and 6.1.1.4'
Os Os -1.2165 7.6030 'International Tables Vol C Tables 4.2.6.8 and 6.1.1.4'
Cl Cl 0.1484 0.1585 'International Tables Vol C Tables 4.2.6.8 and 6.1.1.4'

loop_
_geom_angle_atom_site_label_1
_geom_angle_atom_site_label_2
_geom_angle_atom_site_label_3
_geom_angle
C15 Os1 O1 173.2(2)
C15 Os1 O2 96.4(2)
O1 Os1 O2 77.26(16)
C15 Os1 P2 89.15(18)
O1 Os1 P2 96.83(11)
O2 Os1 P2 169.89(12)
C15 Os1 P1 95.24(18)
O1 Os1 P1 87.02(12)
O2 Os1 P1 88.68(12)
P2 Os1 P1 99.29(6)
C15 Os1 Br1 92.81(18)
O1 Os1 Br1 84.09(11)
O2 Os1 Br1 82.24(11)
P2 Os1 Br1 89.04(4)
P1 Os1 Br1 168.48(4)
C16 P1 C22 104.8(3)
C16 P1 C28 102.4(3)
C22 P1 C28 102.7(3)
C16 P1 Os1 118.1(2)
C22 P1 Os1 118.6(2)
C28 P1 Os1 107.9(2)
C34 P2 C46 107.5(3)
C34 P2 C40 100.6(3)
C46 P2 C40 97.6(3)
C34 P2 Os1 114.1(2)
C46 P2 Os1 117.14(19)
C40 P2 Os1 117.5(2)
C1 O1 Os1 113.9(4)
C2 O2 Os1 113.0(4)
O1 C1 C2 116.8(6)
O1 C1 C14 121.9(6)
C2 C1 C14 121.3(5)
O2 C2 C1 118.2(5)
O2 C2 C3 122.9(6)
C1 C2 C3 118.9(6)
C8 C3 C4 120.7(6)
C8 C3 C2 119.8(6)
C4 C3 C2 119.6(6)
C5 C4 C3 120.1(7)
C4 C5 C6 119.7(7)
C7 C6 C5 120.8(6)
C6 C7 C8 120.4(7)
C3 C8 C7 118.2(6)
C3 C8 C9 121.1(6)
C7 C8 C9 120.7(6)
C10 C9 C14 118.2(6)
C10 C9 C8 123.0(6)
C14 C9 C8 118.8(6)
C11 C10 C9 121.8(6)
C10 C11 C12 120.6(7)
C13 C12 C11 119.4(6)
C12 C13 C14 120.2(6)
C9 C14 C13 119.8(6)
C9 C14 C1 119.8(6)
C13 C14 C1 120.3(6)
O3 C15 Os1 175.1(5)
C17 C16 C21 119.4(6)
C17 C16 P1 120.6(5)
C21 C16 P1 119.9(5)
C16 C17 C18 122.0(6)
C19 C18 C17 117.1(7)
C18 C19 C20 122.8(7)
C21 C20 C19 118.9(7)
C20 C21 C16 119.7(7)
C23 C22 C27 118.4(6)
C23 C22 P1 120.7(5)
C27 C22 P1 120.9(5)
C24 C23 C22 120.7(6)
C23 C24 C25 119.8(7)
C26 C25 C24 119.6(6)
C25 C26 C27 121.9(6)
C26 C27 C22 119.6(6)
C33 C28 C29 118.8(6)
C33 C28 P1 122.3(5)
C29 C28 P1 118.7(5)
C30 C29 C28 120.5(6)
C31 C30 C29 120.2(6)
C32 C31 C30 119.7(6)
C31 C32 C33 120.4(7)
C28 C33 C32 120.4(6)
C39 C34 C35 118.5(6)
C39 C34 P2 124.2(5)
C35 C34 P2 117.2(5)
C36 C35 C34 120.9(6)
C37 C36 C35 120.7(7)
C36 C37 C38 119.0(7)
C39 C38 C37 121.4(7)
C38 C39 C34 119.6(7)
C41 C40 C45 119.1(6)
C41 C40 P2 122.6(5)
C45 C40 P2 117.8(5)
C42 C41 C40 120.2(6)
C43 C42 C41 120.6(7)
C44 C43 C42 119.6(6)
C43 C44 C45 120.6(6)
C40 C45 C44 119.7(7)
C47 C46 C51 119.1(6)
C47 C46 P2 119.9(5)
C51 C46 P2 120.8(5)
C46 C47 C48 121.8(6)
C47 C48 C49 119.2(7)
C48 C49 C50 120.0(6)
C49 C50 C51 120.5(6)
C50 C51 C46 119.4(7)
Cl3 C52 Cl2 58.1(14)
Cl3 C52 Cl4 47.5(9)
Cl2 C52 Cl4 102.4(15)
Cl3 C52 Cl1 97.8(12)
Cl2 C52 Cl1 39.7(14)
Cl4 C52 Cl1 140.4(12)
Cl2 Cl1 C52 47.8(10)
Cl1 Cl2 Cl3 153(2)
Cl1 Cl2 C52 92(2)
Cl3 Cl2 C52 60.6(10)
Cl4 Cl3 Cl2 134.8(16)
Cl4 Cl3 C52 80.0(13)
Cl2 Cl3 C52 61.2(14)
Cl3 Cl4 C52 52.5(8)

loop_
_geom_bond_atom_site_label_1
_geom_bond_atom_site_label_2
_geom_bond_distance
Os1 C15 1.832(7)
Os1 O1 2.091(5)
Os1 O2 2.133(4)
Os1 P2 2.3236(16)
Os1 P1 2.3567(17)
Os1 Br1 2.5561(8)
P1 C16 1.834(7)
P1 C22 1.836(7)
P1 C28 1.846(6)
P2 C34 1.827(7)
P2 C46 1.827(6)
P2 C40 1.838(6)
O1 C1 1.315(7)
O2 C2 1.286(8)
O3 C15 1.174(8)
C1 C2 1.434(9)
C1 C14 1.437(9)
C2 C3 1.447(8)
C3 C8 1.403(9)
C3 C4 1.404(9)
C4 C5 1.370(9)
C5 C6 1.408(10)
C6 C7 1.368(10)
C7 C8 1.415(9)
C8 C9 1.472(9)
C9 C10 1.392(9)
C9 C14 1.412(9)
C10 C11 1.380(9)
C11 C12 1.399(9)
C12 C13 1.381(10)
C13 C14 1.427(9)
C16 C17 1.396(9)
C16 C21 1.410(9)
C17 C18 1.399(10)
C18 C19 1.388(11)
C19 C20 1.403(11)
C20 C21 1.396(10)
C22 C23 1.402(9)
C22 C27 1.414(9)
C23 C24 1.382(10)
C24 C25 1.394(10)
C25 C26 1.369(10)
C26 C27 1.370(9)
C28 C33 1.388(9)
C28 C29 1.403(9)
C29 C30 1.385(9)
C30 C31 1.386(10)
C31 C32 1.382(10)
C32 C33 1.392(9)
C34 C39 1.395(9)
C34 C35 1.414(9)
C35 C36 1.375(10)
C36 C37 1.374(11)
C37 C38 1.397(11)
C38 C39 1.386(10)
C40 C41 1.398(9)
C40 C45 1.398(8)
C41 C42 1.390(9)
C42 C43 1.383(10)
C43 C44 1.380(10)
C44 C45 1.405(9)
C46 C47 1.385(9)
C46 C51 1.404(9)
C47 C48 1.386(9)
C48 C49 1.394(10)
C49 C50 1.394(10)
C50 C51 1.399(9)
C52 Cl3 1.550(18)
C52 Cl2 1.56(3)
C52 Cl4 1.92(2)
C52 Cl1 2.10(3)
Cl1 Cl2 1.34(3)
Cl2 Cl3 1.51(3)
Cl3 Cl4 1.44(2)
